data_4328579
loop_
_publ_author_name
'Ryan Gilbert-Wilson'
'Leslie D. Field'
'Mohan M. Bhadbhade'

_publ_section_title
;
 New Superhindered Polydentate Polyphosphine Ligands P(CH2CH2PtBu2)3,
 PhP(CH2CH2PtBu2)2, P(CH2CH2CH2PtBu2)3, and their Ruthenium(II) Chloride
 Complexes
;
_journal_name_full 'Inorganic Chemistry'
_journal_page_first 3239
_journal_page_last 3246
_journal_paper_doi 10.1021/ic2027169
_journal_volume 51
_journal_year 2012
_chemical_formula_sum 'C26 H49 Cl2 P3 Ru'
_chemical_formula_weight 626.53
_chemical_name_systematic
; 
 ? 
;
_space_group_IT_number 14
_symmetry_cell_setting monoclinic
_symmetry_space_group_name_Hall '-P 2ybc'
_symmetry_space_group_name_H-M 'P 1 21/c 1'
_atom_sites_solution_hydrogens geom
_atom_sites_solution_primary direct
_atom_sites_solution_secondary difmap
_audit_creation_method SHELXL-97
_cell_angle_alpha 90.00
_cell_angle_beta 95.990(3)
_cell_angle_gamma 90.00
_cell_formula_units_Z 4
_cell_length_a 11.1544(11)
_cell_length_b 16.0550(15)
_cell_length_c 16.0390(14)
_cell_measurement_reflns_used 2193
_cell_measurement_temperature 150(2)
_cell_measurement_theta_max 24.582
_cell_measurement_theta_min 2.840
_cell_volume 2856.6(5)
_computing_cell_refinement '<i>APEX2</i>  '
_computing_data_collection '<i>APEX2</i> (Bruker, 2007)'
_computing_data_reduction '<i>APEX2</i>  '
_computing_molecular_graphics '<i>SHELXTL-Plus</i> (Sheldrick, 2008)'
_computing_structure_refinement '<i>SHELXL-97</i> (Sheldrick, 2008)'
_computing_structure_solution '<i>SHELXS-97</i> (Sheldrick, 2008)'
_diffrn_ambient_temperature 150(2)
_diffrn_measured_fraction_theta_full 0.999
_diffrn_measured_fraction_theta_max 0.999
_diffrn_measurement_device_type 'Bruker kappa APEXII CCD Area Detector'
_diffrn_measurement_method '\f scans and \w scans with \k offsets'
_diffrn_radiation_monochromator graphite
_diffrn_radiation_source 'fine-focus sealed tube'
_diffrn_radiation_type MoK\a
_diffrn_radiation_wavelength 0.71073
_diffrn_reflns_av_R_equivalents 0.0791
_diffrn_reflns_av_sigmaI/netI 0.0827
_diffrn_reflns_limit_h_max 13
_diffrn_reflns_limit_h_min -13
_diffrn_reflns_limit_k_max 19
_diffrn_reflns_limit_k_min -17
_diffrn_reflns_limit_l_max 18
_diffrn_reflns_limit_l_min -19
_diffrn_reflns_number 17217
_diffrn_reflns_theta_full 25.00
_diffrn_reflns_theta_max 25.00
_diffrn_reflns_theta_min 2.23
_exptl_absorpt_coefficient_mu 0.918
_exptl_absorpt_correction_T_max 0.9512
_exptl_absorpt_correction_T_min 0.7047
_exptl_absorpt_correction_type multi-scan
_exptl_absorpt_process_details 'SADABS (Bruker, 2001)'
_exptl_crystal_colour 'yellow brown'
_exptl_crystal_density_diffrn 1.457
_exptl_crystal_description 'Thin plates'
_exptl_crystal_F_000 1312
_exptl_crystal_size_max 0.41
_exptl_crystal_size_mid 0.08
_exptl_crystal_size_min 0.05
_refine_diff_density_max 0.546
_refine_diff_density_min -0.433
_refine_diff_density_rms 0.105
_refine_ls_extinction_method none
_refine_ls_goodness_of_fit_ref 1.072
_refine_ls_hydrogen_treatment mixed
_refine_ls_matrix_type full
_refine_ls_number_parameters 312
_refine_ls_number_reflns 5033
_refine_ls_number_restraints 0
_refine_ls_restrained_S_all 1.072
_refine_ls_R_factor_all 0.0753
_refine_ls_R_factor_gt 0.0393
_refine_ls_shift/su_max 0.001
_refine_ls_shift/su_mean 0.000
_refine_ls_structure_factor_coef Fsqd
_refine_ls_weighting_details 'calc w=1/[\s^2^(Fo^2^)+(0.0000P)^2^+0.0000P] where P=(Fo^2^+2Fc^2^)/3'
_refine_ls_weighting_scheme calc
_refine_ls_wR_factor_gt 0.0577
_refine_ls_wR_factor_ref 0.0657
_reflns_number_gt 3513
_reflns_number_total 5033
_reflns_threshold_expression >2sigma(I)
_cod_data_source_file ic2027169_si_001_1.cif
_cod_data_source_block inp21byc
_cod_database_code 4328579

loop_
_symmetry_equiv_pos_as_xyz
'x, y, z'
'-x, y+1/2, -z+1/2'
'-x, -y, -z'
'x, -y-1/2, z-1/2'

loop_
_atom_site_label
_atom_site_type_symbol
_atom_site_fract_x
_atom_site_fract_y
_atom_site_fract_z
_atom_site_U_iso_or_equiv
_atom_site_adp_type
_atom_site_occupancy
_atom_site_symmetry_multiplicity
_atom_site_calc_flag
_atom_site_refinement_flags
Ru1 Ru 0.38268(3) 0.27167(2) 0.569535(19) 0.01357(9) Uani 1 1 d .
P1 P 0.24716(9) 0.16868(6) 0.58616(6) 0.0149(3) Uani 1 1 d .
P2 P 0.27891(9) 0.33625(6) 0.66504(6) 0.0153(3) Uani 1 1 d .
P3 P 0.53921(9) 0.27490(7) 0.68277(6) 0.0173(2) Uani 1 1 d .
Cl1 Cl 0.28718(9) 0.32111(6) 0.43587(6) 0.0229(3) Uani 1 1 d .
Cl2 Cl 0.52564(9) 0.20036(6) 0.48661(6) 0.0234(3) Uani 1 1 d .
C1 C 0.2286(3) 0.1687(2) 0.6987(2) 0.0181(10) Uani 1 1 d .
H1A H 0.1624 0.1306 0.7100 0.022 Uiso 1 1 calc R
H1B H 0.3037 0.1492 0.7312 0.022 Uiso 1 1 calc R
C2 C 0.1993(3) 0.2581(2) 0.7252(2) 0.0198(10) Uani 1 1 d .
H2A H 0.2240 0.2652 0.7859 0.024 Uiso 1 1 calc R
H2B H 0.1113 0.2675 0.7153 0.024 Uiso 1 1 calc R
C3 C 0.3822(3) 0.3845(2) 0.7469(2) 0.0194(10) Uani 1 1 d .
H3A H 0.4166 0.4360 0.7251 0.023 Uiso 1 1 calc R
H3B H 0.3382 0.3996 0.7952 0.023 Uiso 1 1 calc R
C4 C 0.4820(3) 0.3238(2) 0.7743(2) 0.0197(10) Uani 1 1 d .
H4A H 0.4511 0.2803 0.8103 0.024 Uiso 1 1 calc R
H4B H 0.5484 0.3535 0.8077 0.024 Uiso 1 1 calc R
C5 C 0.2919(4) 0.0583(2) 0.5619(2) 0.0181(10) Uani 1 1 d .
C6 C 0.4116(3) 0.0425(2) 0.6145(2) 0.0214(10) Uani 1 1 d .
H6A H 0.3997 0.0450 0.6741 0.032 Uiso 1 1 calc R
H6B H 0.4700 0.0851 0.6019 0.032 Uiso 1 1 calc R
H6C H 0.4421 -0.0126 0.6013 0.032 Uiso 1 1 calc R
C7 C 0.3144(4) 0.0467(3) 0.4693(2) 0.0274(11) Uani 1 1 d .
H7A H 0.3605 0.0943 0.4513 0.041 Uiso 1 1 calc R
H7B H 0.2370 0.0433 0.4344 0.041 Uiso 1 1 calc R
H7C H 0.3601 -0.0047 0.4633 0.041 Uiso 1 1 calc R
C8 C 0.2026(4) -0.0089(2) 0.5840(3) 0.0277(11) Uani 1 1 d .
H8A H 0.2391 -0.0641 0.5796 0.042 Uiso 1 1 calc R
H8B H 0.1289 -0.0054 0.5452 0.042 Uiso 1 1 calc R
H8C H 0.1828 -0.0002 0.6415 0.042 Uiso 1 1 calc R
C9 C 0.0847(3) 0.1836(2) 0.5353(2) 0.0173(10) Uani 1 1 d .
C10 C 0.0714(4) 0.1531(3) 0.4439(2) 0.0260(11) Uani 1 1 d .
H10A H -0.0066 0.1713 0.4160 0.039 Uiso 1 1 calc R
H10B H 0.0757 0.0922 0.4429 0.039 Uiso 1 1 calc R
H10C H 0.1364 0.1765 0.4146 0.039 Uiso 1 1 calc R
C11 C -0.0069(3) 0.1363(3) 0.5833(3) 0.0257(11) Uani 1 1 d .
H11A H -0.0064 0.1597 0.6398 0.039 Uiso 1 1 calc R
H11B H 0.0150 0.0773 0.5872 0.039 Uiso 1 1 calc R
H11C H -0.0877 0.1421 0.5534 0.039 Uiso 1 1 calc R
C12 C 0.0437(3) 0.2744(2) 0.5341(2) 0.0223(10) Uani 1 1 d .
H12A H -0.0347 0.2794 0.5008 0.033 Uiso 1 1 calc R
H12B H 0.1030 0.3090 0.5092 0.033 Uiso 1 1 calc R
H12C H 0.0367 0.2931 0.5916 0.033 Uiso 1 1 calc R
C13 C 0.1714(3) 0.4219(2) 0.6498(2) 0.0178(10) Uani 1 1 d .
C14 C 0.0939(4) 0.4397(3) 0.7103(3) 0.0249(11) Uani 1 1 d .
H14 H 0.0947 0.4054 0.7586 0.030 Uiso 1 1 calc R
C15 C 0.0157(4) 0.5068(3) 0.7008(3) 0.0260(11) Uani 1 1 d .
H15 H -0.0377 0.5174 0.7420 0.031 Uiso 1 1 calc R
C16 C 0.0148(4) 0.5582(3) 0.6320(3) 0.0288(11) Uani 1 1 d .
H16 H -0.0395 0.6039 0.6253 0.035 Uiso 1 1 calc R
C17 C 0.0934(4) 0.5426(3) 0.5730(3) 0.0251(11) Uani 1 1 d .
H17 H 0.0948 0.5788 0.5263 0.030 Uiso 1 1 calc R
C18 C 0.1705(4) 0.4746(2) 0.5812(3) 0.0220(10) Uani 1 1 d .
H18 H 0.2232 0.4641 0.5395 0.026 Uiso 1 1 calc R
C19 C 0.6304(4) 0.3610(3) 0.6363(2) 0.0229(10) Uani 1 1 d .
C20 C 0.5448(5) 0.4052(3) 0.5699(3) 0.0268(12) Uani 1 1 d .
C21 C 0.6789(4) 0.4270(3) 0.7000(3) 0.0349(12) Uani 1 1 d .
H21A H 0.7353 0.4010 0.7432 0.052 Uiso 1 1 calc R
H21B H 0.6117 0.4518 0.7261 0.052 Uiso 1 1 calc R
H21C H 0.7207 0.4705 0.6713 0.052 Uiso 1 1 calc R
C22 C 0.7372(4) 0.3280(3) 0.5929(3) 0.0354(12) Uani 1 1 d .
H22A H 0.7743 0.3740 0.5647 0.053 Uiso 1 1 calc R
H22B H 0.7086 0.2857 0.5515 0.053 Uiso 1 1 calc R
H22C H 0.7969 0.3032 0.6348 0.053 Uiso 1 1 calc R
C23 C 0.6473(4) 0.1961(3) 0.7383(2) 0.0234(11) Uani 1 1 d .
C24 C 0.7488(4) 0.2400(3) 0.7955(3) 0.0343(12) Uani 1 1 d .
H24A H 0.7990 0.1981 0.8268 0.051 Uiso 1 1 calc R
H24B H 0.7129 0.2768 0.8349 0.051 Uiso 1 1 calc R
H24C H 0.7987 0.2730 0.7609 0.051 Uiso 1 1 calc R
C25 C 0.7043(4) 0.1387(3) 0.6778(3) 0.0306(12) Uani 1 1 d .
H25A H 0.7571 0.0986 0.7097 0.046 Uiso 1 1 calc R
H25B H 0.7516 0.1719 0.6417 0.046 Uiso 1 1 calc R
H25C H 0.6408 0.1087 0.6432 0.046 Uiso 1 1 calc R
C26 C 0.5778(4) 0.1426(2) 0.7974(2) 0.0280(11) Uani 1 1 d .
H26A H 0.5057 0.1192 0.7659 0.042 Uiso 1 1 calc R
H26B H 0.5541 0.1775 0.8431 0.042 Uiso 1 1 calc R
H26C H 0.6297 0.0973 0.8208 0.042 Uiso 1 1 calc R
H20A H 0.518(3) 0.370(2) 0.526(2) 0.010(10) Uiso 1 1 d .
H20B H 0.590(3) 0.447(2) 0.542(2) 0.026(12) Uiso 1 1 d .
H20C H 0.469(4) 0.431(2) 0.592(2) 0.040(13) Uiso 1 1 d .

loop_
_atom_site_aniso_label
_atom_site_aniso_U_11
_atom_site_aniso_U_22
_atom_site_aniso_U_33
_atom_site_aniso_U_23
_atom_site_aniso_U_13
_atom_site_aniso_U_12
Ru1 0.01709(18) 0.01578(18) 0.00784(17) -0.00016(17) 0.00132(13) 0.00098(16)
P1 0.0187(6) 0.0144(6) 0.0120(6) -0.0004(5) 0.0029(5) 0.0011(5)
P2 0.0190(6) 0.0158(6) 0.0112(6) 0.0003(5) 0.0023(5) 0.0040(5)
P3 0.0188(6) 0.0192(6) 0.0137(5) -0.0024(6) 0.0008(4) 0.0030(5)
Cl1 0.0261(6) 0.0303(7) 0.0114(6) 0.0031(5) -0.0018(5) 0.0007(5)
Cl2 0.0272(6) 0.0282(6) 0.0160(6) -0.0037(5) 0.0080(5) 0.0031(5)
C1 0.023(2) 0.018(2) 0.013(2) 0.0041(19) 0.0039(19) -0.0003(19)
C2 0.025(2) 0.024(3) 0.010(2) 0.0017(19) 0.0038(18) 0.0044(19)
C3 0.026(3) 0.022(3) 0.011(2) -0.0051(19) 0.0062(19) 0.0033(19)
C4 0.021(2) 0.026(3) 0.011(2) -0.001(2) -0.0053(18) 0.0041(19)
C5 0.022(2) 0.015(2) 0.017(2) -0.002(2) 0.0017(19) 0.0013(18)
C6 0.022(2) 0.014(2) 0.027(3) -0.002(2) 0.001(2) -0.0006(18)
C7 0.033(3) 0.026(3) 0.025(3) -0.013(2) 0.008(2) 0.002(2)
C8 0.030(3) 0.017(3) 0.035(3) -0.002(2) -0.004(2) -0.005(2)
C9 0.016(2) 0.021(2) 0.015(2) 0.005(2) 0.0018(18) 0.0000(18)
C10 0.025(3) 0.031(3) 0.021(3) -0.005(2) -0.002(2) -0.005(2)
C11 0.019(3) 0.026(3) 0.030(3) 0.001(2) -0.001(2) -0.001(2)
C12 0.017(2) 0.026(3) 0.024(2) 0.005(2) 0.0006(18) 0.002(2)
C13 0.021(2) 0.017(2) 0.015(2) 0.000(2) 0.0004(19) 0.0016(18)
C14 0.033(3) 0.021(3) 0.021(3) 0.003(2) 0.005(2) 0.008(2)
C15 0.025(3) 0.026(3) 0.029(3) -0.007(2) 0.008(2) 0.003(2)
C16 0.026(3) 0.025(3) 0.034(3) -0.001(2) -0.002(2) 0.011(2)
C17 0.029(3) 0.018(3) 0.027(3) 0.012(2) -0.002(2) 0.001(2)
C18 0.027(3) 0.022(3) 0.018(2) 0.002(2) 0.003(2) 0.002(2)
C19 0.020(3) 0.028(3) 0.020(2) -0.005(2) 0.002(2) -0.005(2)
C20 0.037(3) 0.024(3) 0.020(3) 0.002(2) 0.005(2) -0.011(2)
C21 0.031(3) 0.037(3) 0.036(3) -0.010(3) -0.001(2) -0.011(2)
C22 0.025(3) 0.045(3) 0.037(3) -0.003(3) 0.008(2) -0.005(2)
C23 0.025(3) 0.025(3) 0.019(2) -0.004(2) -0.002(2) 0.0058(19)
C24 0.030(3) 0.039(3) 0.031(3) -0.004(2) -0.010(2) 0.013(2)
C25 0.025(3) 0.035(3) 0.031(3) -0.007(2) -0.002(2) 0.010(2)
C26 0.038(3) 0.021(3) 0.023(3) -0.001(2) -0.005(2) 0.013(2)

loop_
_atom_type_symbol
_atom_type_description
_atom_type_scat_dispersion_real
_atom_type_scat_dispersion_imag
_atom_type_scat_source
C C 0.0033 0.0016 'International Tables Vol C Tables 4.2.6.8 and 6.1.1.4'
H H 0.0000 0.0000 'International Tables Vol C Tables 4.2.6.8 and 6.1.1.4'
P P 0.1023 0.0942 'International Tables Vol C Tables 4.2.6.8 and 6.1.1.4'
Cl Cl 0.1484 0.1585 'International Tables Vol C Tables 4.2.6.8 and 6.1.1.4'
Ru Ru -1.2594 0.8363 'International Tables Vol C Tables 4.2.6.8 and 6.1.1.4'

loop_
_geom_angle_atom_site_label_1
_geom_angle_atom_site_label_2
_geom_angle_atom_site_label_3
_geom_angle
P2 Ru1 P1 82.00(4)
P2 Ru1 H20A 106.3(9)
P1 Ru1 H20A 169.3(9)
P2 Ru1 P3 81.96(4)
P1 Ru1 P3 111.66(4)
H20A Ru1 P3 76.7(8)
P2 Ru1 Cl1 103.87(4)
P1 Ru1 Cl1 96.06(4)
H20A Ru1 Cl1 75.7(8)
P3 Ru1 Cl1 152.25(4)
P2 Ru1 Cl2 169.52(4)
P1 Ru1 Cl2 101.59(4)
H20A Ru1 Cl2 71.4(9)
P3 Ru1 Cl2 87.56(4)
Cl1 Ru1 Cl2 85.65(4)
C1 P1 C5 105.17(17)
C1 P1 C9 102.63(17)
C5 P1 C9 106.62(18)
C1 P1 Ru1 105.00(13)
C5 P1 Ru1 117.65(13)
C9 P1 Ru1 117.93(13)
C13 P2 C3 97.62(18)
C13 P2 C2 103.59(18)
C3 P2 C2 102.25(18)
C13 P2 Ru1 129.02(13)
C3 P2 Ru1 110.60(13)
C2 P2 Ru1 110.29(12)
C4 P3 C23 99.58(17)
C4 P3 C19 104.19(18)
C23 P3 C19 109.02(19)
C4 P3 Ru1 109.27(12)
C23 P3 Ru1 136.01(14)
C19 P3 Ru1 95.51(13)
C2 C1 P1 108.7(3)
C2 C1 H1A 110.0
P1 C1 H1A 110.0
C2 C1 H1B 110.0
P1 C1 H1B 110.0
H1A C1 H1B 108.3
C1 C2 P2 111.0(2)
C1 C2 H2A 109.4
P2 C2 H2A 109.4
C1 C2 H2B 109.4
P2 C2 H2B 109.4
H2A C2 H2B 108.0
C4 C3 P2 109.0(3)
C4 C3 H3A 109.9
P2 C3 H3A 109.9
C4 C3 H3B 109.9
P2 C3 H3B 109.9
H3A C3 H3B 108.3
C3 C4 P3 110.5(3)
C3 C4 H4A 109.6
P3 C4 H4A 109.6
C3 C4 H4B 109.6
P3 C4 H4B 109.6
H4A C4 H4B 108.1
C6 C5 C8 107.9(3)
C6 C5 C7 107.0(3)
C8 C5 C7 108.3(3)
C6 C5 P1 106.0(3)
C8 C5 P1 114.8(3)
C7 C5 P1 112.5(3)
C5 C6 H6A 109.5
C5 C6 H6B 109.5
H6A C6 H6B 109.5
C5 C6 H6C 109.5
H6A C6 H6C 109.5
H6B C6 H6C 109.5
C5 C7 H7A 109.5
C5 C7 H7B 109.5
H7A C7 H7B 109.5
C5 C7 H7C 109.5
H7A C7 H7C 109.5
H7B C7 H7C 109.5
C5 C8 H8A 109.5
C5 C8 H8B 109.5
H8A C8 H8B 109.5
C5 C8 H8C 109.5
H8A C8 H8C 109.5
H8B C8 H8C 109.5
C12 C9 C10 107.0(3)
C12 C9 C11 105.2(3)
C10 C9 C11 108.5(3)
C12 C9 P1 113.0(3)
C10 C9 P1 111.0(3)
C11 C9 P1 111.8(3)
C9 C10 H10A 109.5
C9 C10 H10B 109.5
H10A C10 H10B 109.5
C9 C10 H10C 109.5
H10A C10 H10C 109.5
H10B C10 H10C 109.5
C9 C11 H11A 109.5
C9 C11 H11B 109.5
H11A C11 H11B 109.5
C9 C11 H11C 109.5
H11A C11 H11C 109.5
H11B C11 H11C 109.5
C9 C12 H12A 109.5
C9 C12 H12B 109.5
H12A C12 H12B 109.5
C9 C12 H12C 109.5
H12A C12 H12C 109.5
H12B C12 H12C 109.5
C18 C13 C14 118.2(4)
C18 C13 P2 121.1(3)
C14 C13 P2 120.5(3)
C15 C14 C13 120.8(4)
C15 C14 H14 119.6
C13 C14 H14 119.6
C16 C15 C14 120.4(4)
C16 C15 H15 119.8
C14 C15 H15 119.8
C15 C16 C17 119.3(4)
C15 C16 H16 120.4
C17 C16 H16 120.4
C16 C17 C18 120.7(4)
C16 C17 H17 119.7
C18 C17 H17 119.7
C13 C18 C17 120.5(4)
C13 C18 H18 119.7
C17 C18 H18 119.7
C20 C19 C21 107.2(4)
C20 C19 C22 107.5(3)
C21 C19 C22 107.7(3)
C20 C19 P3 106.8(3)
C21 C19 P3 114.0(3)
C22 C19 P3 113.3(3)
C19 C20 H20A 112(2)
C19 C20 H20B 109(2)
H20A C20 H20B 102(3)
C19 C20 H20C 114(2)
H20A C20 H20C 107(3)
H20B C20 H20C 111(3)
C19 C21 H21A 109.5
C19 C21 H21B 109.5
H21A C21 H21B 109.5
C19 C21 H21C 109.5
H21A C21 H21C 109.5
H21B C21 H21C 109.5
C19 C22 H22A 109.5
C19 C22 H22B 109.5
H22A C22 H22B 109.5
C19 C22 H22C 109.5
H22A C22 H22C 109.5
H22B C22 H22C 109.5
C25 C23 C26 108.9(3)
C25 C23 C24 108.9(3)
C26 C23 C24 105.7(3)
C25 C23 P3 113.0(3)
C26 C23 P3 108.8(3)
C24 C23 P3 111.3(3)
C23 C24 H24A 109.5
C23 C24 H24B 109.5
H24A C24 H24B 109.5
C23 C24 H24C 109.5
H24A C24 H24C 109.5
H24B C24 H24C 109.5
C23 C25 H25A 109.5
C23 C25 H25B 109.5
H25A C25 H25B 109.5
C23 C25 H25C 109.5
H25A C25 H25C 109.5
H25B C25 H25C 109.5
C23 C26 H26A 109.5
C23 C26 H26B 109.5
H26A C26 H26B 109.5
C23 C26 H26C 109.5
H26A C26 H26C 109.5
H26B C26 H26C 109.5

loop_
_geom_bond_atom_site_label_1
_geom_bond_atom_site_label_2
_geom_bond_distance
Ru1 P2 2.2652(11)
Ru1 P1 2.2747(11)
Ru1 H20A 2.34(3)
Ru1 P3 2.3849(11)
Ru1 Cl1 2.4257(10)
Ru1 Cl2 2.4628(10)
P1 C1 1.839(4)
P1 C5 1.893(4)
P1 C9 1.923(4)
P2 C13 1.824(4)
P2 C3 1.826(4)
P2 C2 1.863(4)
P3 C4 1.838(4)
P3 C23 1.903(4)
P3 C19 1.913(4)
C1 C2 1.541(5)
C1 H1A 0.9900
C1 H1B 0.9900
C2 H2A 0.9900
C2 H2B 0.9900
C3 C4 1.510(5)
C3 H3A 0.9900
C3 H3B 0.9900
C4 H4A 0.9900
C4 H4B 0.9900
C5 C6 1.525(5)
C5 C8 1.535(5)
C5 C7 1.543(5)
C6 H6A 0.9800
C6 H6B 0.9800
C6 H6C 0.9800
C7 H7A 0.9800
C7 H7B 0.9800
C7 H7C 0.9800
C8 H8A 0.9800
C8 H8B 0.9800
C8 H8C 0.9800
C9 C12 1.528(5)
C9 C10 1.538(5)
C9 C11 1.541(5)
C10 H10A 0.9800
C10 H10B 0.9800
C10 H10C 0.9800
C11 H11A 0.9800
C11 H11B 0.9800
C11 H11C 0.9800
C12 H12A 0.9800
C12 H12B 0.9800
C12 H12C 0.9800
C13 C18 1.387(5)
C13 C14 1.395(5)
C14 C15 1.384(5)
C14 H14 0.9500
C15 C16 1.376(5)
C15 H15 0.9500
C16 C17 1.378(5)
C16 H16 0.9500
C17 C18 1.388(5)
C17 H17 0.9500
C18 H18 0.9500
C19 C20 1.530(6)
C19 C21 1.530(5)
C19 C22 1.536(5)
C20 H20A 0.92(3)
C20 H20B 0.98(4)
C20 H20C 1.04(4)
C21 H21A 0.9800
C21 H21B 0.9800
C21 H21C 0.9800
C22 H22A 0.9800
C22 H22B 0.9800
C22 H22C 0.9800
C23 C25 1.523(5)
C23 C26 1.546(5)
C23 C24 1.551(5)
C24 H24A 0.9800
C24 H24B 0.9800
C24 H24C 0.9800
C25 H25A 0.9800
C25 H25B 0.9800
C25 H25C 0.9800
C26 H26A 0.9800
C26 H26B 0.9800
C26 H26C 0.9800

loop_
_geom_torsion_atom_site_label_1
_geom_torsion_atom_site_label_2
_geom_torsion_atom_site_label_3
_geom_torsion_atom_site_label_4
_geom_torsion
P2 Ru1 P1 C1 -38.75(13)
H20A Ru1 P1 C1 179(4)
P3 Ru1 P1 C1 39.26(14)
Cl1 Ru1 P1 C1 -141.95(13)
Cl2 Ru1 P1 C1 131.26(13)
P2 Ru1 P1 C5 -155.25(14)
H20A Ru1 P1 C5 63(4)
P3 Ru1 P1 C5 -77.23(14)
Cl1 Ru1 P1 C5 101.55(14)
Cl2 Ru1 P1 C5 14.76(14)
P2 Ru1 P1 C9 74.72(14)
H20A Ru1 P1 C9 -67(4)
P3 Ru1 P1 C9 152.73(14)
Cl1 Ru1 P1 C9 -28.49(14)
Cl2 Ru1 P1 C9 -115.27(14)
P1 Ru1 P2 C13 -106.31(18)
H20A Ru1 P2 C13 66.8(9)
P3 Ru1 P2 C13 140.34(18)
Cl1 Ru1 P2 C13 -12.00(18)
Cl2 Ru1 P2 C13 142.8(2)
P1 Ru1 P2 C3 134.55(14)
H20A Ru1 P2 C3 -52.3(9)
P3 Ru1 P2 C3 21.20(14)
Cl1 Ru1 P2 C3 -131.14(14)
Cl2 Ru1 P2 C3 23.7(3)
P1 Ru1 P2 C2 22.17(14)
H20A Ru1 P2 C2 -164.7(9)
P3 Ru1 P2 C2 -91.18(14)
Cl1 Ru1 P2 C2 116.48(14)
Cl2 Ru1 P2 C2 -88.7(3)
P2 Ru1 P3 C4 0.89(14)
P1 Ru1 P3 C4 -77.15(15)
H20A Ru1 P3 C4 109.9(9)
Cl1 Ru1 P3 C4 105.45(15)
Cl2 Ru1 P3 C4 -178.66(14)
P2 Ru1 P3 C23 128.92(19)
P1 Ru1 P3 C23 50.88(19)
H20A Ru1 P3 C23 -122.1(9)
Cl1 Ru1 P3 C23 -126.52(19)
Cl2 Ru1 P3 C23 -50.63(19)
P2 Ru1 P3 C19 -106.24(13)
P1 Ru1 P3 C19 175.72(13)
H20A Ru1 P3 C19 2.7(9)
Cl1 Ru1 P3 C19 -1.68(16)
Cl2 Ru1 P3 C19 74.21(13)
C5 P1 C1 C2 176.7(3)
C9 P1 C1 C2 -71.9(3)
Ru1 P1 C1 C2 51.9(3)
P1 C1 C2 P2 -34.3(3)
C13 P2 C2 C1 144.2(3)
C3 P2 C2 C1 -114.7(3)
Ru1 P2 C2 C1 3.0(3)
C13 P2 C3 C4 178.2(3)
C2 P2 C3 C4 72.5(3)
Ru1 P2 C3 C4 -45.0(3)
P2 C3 C4 P3 45.2(3)
C23 P3 C4 C3 -174.1(3)
C19 P3 C4 C3 73.4(3)
Ru1 P3 C4 C3 -27.8(3)
C1 P1 C5 C6 -62.1(3)
C9 P1 C5 C6 -170.6(3)
Ru1 P1 C5 C6 54.3(3)
C1 P1 C5 C8 56.9(3)
C9 P1 C5 C8 -51.6(3)
Ru1 P1 C5 C8 173.3(2)
C1 P1 C5 C7 -178.7(3)
C9 P1 C5 C7 72.8(3)
Ru1 P1 C5 C7 -62.3(3)
C1 P1 C9 C12 81.2(3)
C5 P1 C9 C12 -168.5(3)
Ru1 P1 C9 C12 -33.6(3)
C1 P1 C9 C10 -158.6(3)
C5 P1 C9 C10 -48.4(3)
Ru1 P1 C9 C10 86.6(3)
C1 P1 C9 C11 -37.4(3)
C5 P1 C9 C11 72.9(3)
Ru1 P1 C9 C11 -152.2(2)
C3 P2 C13 C18 103.3(3)
C2 P2 C13 C18 -152.1(3)
Ru1 P2 C13 C18 -21.2(4)
C3 P2 C13 C14 -72.0(4)
C2 P2 C13 C14 32.6(4)
Ru1 P2 C13 C14 163.5(3)
C18 C13 C14 C15 1.8(6)
P2 C13 C14 C15 177.2(3)
C13 C14 C15 C16 -1.2(7)
C14 C15 C16 C17 -0.6(6)
C15 C16 C17 C18 1.8(6)
C14 C13 C18 C17 -0.6(6)
P2 C13 C18 C17 -176.0(3)
C16 C17 C18 C13 -1.2(6)
C4 P3 C19 C20 -92.7(3)
C23 P3 C19 C20 161.7(3)
Ru1 P3 C19 C20 18.8(3)
C4 P3 C19 C21 25.4(3)
C23 P3 C19 C21 -80.2(3)
Ru1 P3 C19 C21 136.9(3)
C4 P3 C19 C22 149.1(3)
C23 P3 C19 C22 43.5(3)
Ru1 P3 C19 C22 -99.4(3)
C4 P3 C23 C25 175.3(3)
C19 P3 C23 C25 -75.9(3)
Ru1 P3 C23 C25 44.3(4)
C4 P3 C23 C26 54.3(3)
C19 P3 C23 C26 163.0(3)
Ru1 P3 C23 C26 -76.7(3)
C4 P3 C23 C24 -61.8(3)
C19 P3 C23 C24 46.9(3)
Ru1 P3 C23 C24 167.2(2)
